data_7118410
loop_
_publ_author_name
'Danyu Xia'
'Peifa Wei'
'Bingbing Shi'
'Feihe Huang'

_publ_section_title
;
 A pillar[6]arene-based [2]pseudorotaxane in solution and in the solid
 state and its photo-responsive self-assembly behavior in solution
;
_journal_name_full Chem.Commun.
_journal_page_first 513
_journal_volume 52
_journal_year 2016
_chemical_absolute_configuration ad
_chemical_formula_moiety
;
C78 H108 O24, C14 H16 N2, 2(F6 P), 1.75(CH3CN)
;
_chemical_formula_sum 'C95.5 H129.25 F12 N3.75 O24 P2'
_chemical_formula_weight 2003.72
_chemical_name_systematic
;
 ? 
;
_space_group_crystal_system monoclinic
_space_group_IT_number 9
_space_group_name_Hall 'C -2yc'
_space_group_name_H-M_alt 'C 1 c 1'
_symmetry_space_group_name_Hall 'C -2yc'
_symmetry_space_group_name_H-M 'C 1 c 1'
_atom_sites_solution_hydrogens geom
_atom_sites_solution_primary direct
_atom_sites_solution_secondary difmap
_audit_creation_date 2014-11-03
_audit_creation_method
;
Olex2 1.2
(compiled 2014.03.20 svn.r2914 for OlexSys, GUI svn.r4816)
;
_audit_update_record
;
2015-06-29 deposited with the CCDC.
2015-10-22 downloaded from the CCDC.
;
_cell_angle_alpha 90.00
_cell_angle_beta 90.155(3)
_cell_angle_gamma 90.00
_cell_formula_units_Z 4
_cell_length_a 31.6051(11)
_cell_length_b 13.3823(5)
_cell_length_c 24.6753(7)
_cell_measurement_reflns_used 10550
_cell_measurement_temperature 171.9
_cell_measurement_theta_max 29.5598
_cell_measurement_theta_min 2.9603
_cell_volume 10436.4(6)
_computing_cell_refinement
;
CrysAlisPro, Agilent Technologies,
Version 1.171.35.11 (release 16-05-2011 CrysAlis171 .NET)
(compiled May 16 2011,17:55:39)
;
_computing_data_collection
;
CrysAlisPro, Agilent Technologies,
Version 1.171.35.11 (release 16-05-2011 CrysAlis171 .NET)
(compiled May 16 2011,17:55:39)
;
_computing_data_reduction
;
CrysAlisPro, Agilent Technologies,
Version 1.171.35.11 (release 16-05-2011 CrysAlis171 .NET)
(compiled May 16 2011,17:55:39)
;
_computing_molecular_graphics 'Olex2 (Dolomanov et al., 2009)'
_computing_publication_material 'Olex2 (Dolomanov et al., 2009)'
_computing_structure_refinement 'ShelXL (Sheldrick, 2008)'
_computing_structure_solution 'ShelXS (Sheldrick, 2008)'
_diffrn_ambient_temperature 171.9
_diffrn_detector_area_resol_mean 10.3592
_diffrn_measured_fraction_theta_full 0.998
_diffrn_measured_fraction_theta_max 0.998
_diffrn_measurement_device_type 'Xcalibur, Atlas, Gemini ultra'
_diffrn_measurement_method '\w scans'
_diffrn_orient_matrix_UB_11 0.0132226000
_diffrn_orient_matrix_UB_12 0.0047314000
_diffrn_orient_matrix_UB_13 -0.0230401000
_diffrn_orient_matrix_UB_21 -0.0104853000
_diffrn_orient_matrix_UB_22 0.0449750000
_diffrn_orient_matrix_UB_23 -0.0071770000
_diffrn_orient_matrix_UB_31 0.0147972000
_diffrn_orient_matrix_UB_32 0.0276340000
_diffrn_orient_matrix_UB_33 0.0156252000
_diffrn_radiation_monochromator graphite
_diffrn_radiation_type MoK\a
_diffrn_radiation_wavelength 0.71073
_diffrn_reflns_av_R_equivalents 0.0498
_diffrn_reflns_av_unetI/netI 0.0547
_diffrn_reflns_limit_h_max 27
_diffrn_reflns_limit_h_min -38
_diffrn_reflns_limit_k_max 16
_diffrn_reflns_limit_k_min -14
_diffrn_reflns_limit_l_max 24
_diffrn_reflns_limit_l_min -29
_diffrn_reflns_number 32316
_diffrn_reflns_theta_full 25.35
_diffrn_reflns_theta_max 25.35
_diffrn_reflns_theta_min 2.97
_diffrn_source 'Enhance (Mo) X-ray Source'
_exptl_absorpt_coefficient_mu 0.133
_exptl_absorpt_correction_T_max 1.00000
_exptl_absorpt_correction_T_min 0.63040
_exptl_absorpt_correction_type multi-scan
_exptl_absorpt_process_details
;
CrysAlisPro, Agilent Technologies,
Version 1.171.35.11 (release 16-05-2011 CrysAlis171 .NET)
(compiled May 16 2011,17:55:39)
Empirical absorption correction using spherical harmonics,
 implemented in SCALE3 ABSPACK scaling algorithm.
;
_exptl_crystal_colour red
_exptl_crystal_density_diffrn 1.275
_exptl_crystal_density_method 'not measured'
_exptl_crystal_description block
_exptl_crystal_F_000 4234
_exptl_crystal_size_max 0.48
_exptl_crystal_size_mid 0.42
_exptl_crystal_size_min 0.38
_platon_squeeze_details
;
;
_refine_diff_density_max 0.464
_refine_diff_density_min -0.398
_refine_diff_density_rms 0.054
_refine_ls_abs_structure_details 'Flack H D (1983), Acta Cryst. A39, 876-881'
_refine_ls_abs_structure_Flack -0.13(11)
_refine_ls_extinction_method none
_refine_ls_goodness_of_fit_ref 1.027
_refine_ls_hydrogen_treatment constr
_refine_ls_matrix_type full
_refine_ls_number_parameters 1203
_refine_ls_number_reflns 15071
_refine_ls_number_restraints 2
_refine_ls_restrained_S_all 1.027
_refine_ls_R_factor_all 0.0683
_refine_ls_R_factor_gt 0.0580
_refine_ls_shift/su_max 0.001
_refine_ls_shift/su_mean 0.000
_refine_ls_structure_factor_coef Fsqd
_refine_ls_weighting_details 'calc w=1/[\s^2^(Fo^2^)+(0.1013P)^2^+0.0000P] where P=(Fo^2^+2Fc^2^)/3'
_refine_ls_weighting_scheme calc
_refine_ls_wR_factor_gt 0.1495
_refine_ls_wR_factor_ref 0.1610
_reflns_number_gt 12597
_reflns_number_total 15071
_reflns_threshold_expression >2sigma(I)
_cod_data_source_file c5cc08038j2.cif
_cod_data_source_block 141016_xdy_hg7_3
_cod_original_formula_sum 'C95.50 H129.25 F12 N3.75 O24 P2'
_cod_database_code 7118410
_chemical_oxdiff_formula 'c10 h10 o10 p1 f6'
_reflns_odcompleteness_completeness 99.76
_reflns_odcompleteness_iscentric 1
_reflns_odcompleteness_theta 26.32
_olex2_refinement_description
;
1. Fixed Uiso
 At 1.2 times of:
  All C(H) groups, All C(H,H) groups
 At 1.5 times of:
  All C(H,H,H) groups
2.a Secondary CH2 refined with riding coordinates:
 C1(H1A,H1B), C8(H8A,H8B), C9(H9A,H9B), C11(H11A,H11B), C12(H12A,H12B),
 C14(H14A,H14B), C21(H21A,H21B), C22(H22A,H22B), C24(H24A,H24B), C25(H25A,H25B),
  C27(H27A,H27B), C34(H34A,H34B), C35(H35A,H35B), C37(H37A,H37B), C38(H38A,
 H38B), C40(H40A,H40B), C47(H47A,H47B), C48(H48A,H48B), C50(H50A,H50B),
 C51(H51A,H51B), C53(H53A,H53B), C60(H60A,H60B), C61(H61A,H61B), C63(H63A,H63B),
  C64(H64A,H64B), C66(H66A,H66B), C73(H73A,H73B), C74(H74A,H74B), C76(H76A,
 H76B), C77(H77A,H77B)
2.b Aromatic/amide H refined with riding coordinates:
 C3(H3), C6(H6), C16(H16), C19(H19), C29(H29), C32(H32), C42(H42), C45(H45),
 C55(H55), C58(H58), C68(H68), C71(H71), C05U(H05U), C79(H79), C80(H80),
 C82(H82), C83(H83), C85(H85), C86(H86), C88(H88), C90(H90), C91(H91)
2.c Idealised Me refined as rotating group:
 C10(H10A,H10B,H10C), C13(H13A,H13B,H13C), C23(H23A,H23B,H23C), C26(H26A,H26B,
 H26C), C36(H36A,H36B,H36C), C39(H39A,H39B,H39C), C49(H49A,H49B,H49C), C52(H52A,
 H52B,H52C), C62(H62A,H62B,H62C), C65(H65A,H65B,H65C), C75(H75A,H75B,H75C),
 C78(H78A,H78B,H78C), C84(H84A,H84B,H84C), C92(H92A,H92B,H92C)
;

loop_
_space_group_symop_id
_space_group_symop_operation_xyz
1 'x, y, z'
2 'x, -y, z+1/2'
3 'x+1/2, y+1/2, z'
4 'x+1/2, -y+1/2, z+1/2'

loop_
_atom_site_label
_atom_site_type_symbol
_atom_site_fract_x
_atom_site_fract_y
_atom_site_fract_z
_atom_site_U_iso_or_equiv
_atom_site_adp_type
_atom_site_occupancy
_atom_site_calc_flag
_atom_site_disorder_assembly
_atom_site_disorder_group
_atom_site_refinement_flags_posn
O1 O 0.09697(9) 0.49245(19) 0.34386(10) 0.0388(6) Uani 1 d . . .
O2 O 0.09014(14) 0.3126(3) 0.27203(13) 0.0712(10) Uani 1 d . . .
O3 O -0.02389(8) 0.3251(2) 0.47787(10) 0.0382(6) Uani 1 d . . .
O4 O -0.09738(10) 0.1932(2) 0.48872(14) 0.0552(8) Uani 1 d . . .
O5 O 0.12463(8) 0.14147(18) 0.42571(9) 0.0340(6) Uani 1 d . . .
O6 O 0.19531(11) 0.2593(2) 0.39452(12) 0.0568(8) Uani 1 d . . .
O7 O -0.02751(8) -0.04221(19) 0.37479(10) 0.0361(6) Uani 1 d . . .
O8 O -0.11606(9) -0.0582(2) 0.33113(11) 0.0450(7) Uani 1 d . . .
O9 O 0.10798(9) -0.0889(2) 0.26754(11) 0.0514(8) Uani 1 d . . .
O10 O 0.19235(16) -0.0439(7) 0.3014(2) 0.168(4) Uani 1 d . . .
O11 O -0.04919(8) -0.1804(2) 0.18135(10) 0.0388(6) Uani 1 d . . .
O12 O -0.13710(10) -0.1383(2) 0.16357(14) 0.0572(8) Uani 1 d . . .
O13 O 0.07792(8) -0.0219(2) 0.06781(10) 0.0386(6) Uani 1 d . . .
O14 O 0.16364(9) -0.0284(2) 0.10240(10) 0.0412(6) Uani 1 d . . .
O15 O -0.08645(9) 0.10476(19) 0.03466(11) 0.0389(6) Uani 1 d . . .
O17 O 0.04796(9) 0.3401(2) -0.00252(10) 0.0399(6) Uani 1 d . . .
O18 O 0.13450(10) 0.2798(2) -0.01210(12) 0.0557(8) Uani 1 d . . .
O19 O -0.09446(9) 0.4540(2) 0.11141(11) 0.0417(6) Uani 1 d . . .
O20 O -0.16035(11) 0.3895(3) 0.18175(13) 0.0655(9) Uani 1 d . . .
O21 O 0.05815(9) 0.6041(2) 0.15318(10) 0.0392(6) Uani 1 d . . .
O22 O 0.12858(10) 0.5921(2) 0.08241(11) 0.0452(7) Uani 1 d . . .
O23 O -0.06032(9) 0.5364(2) 0.31385(10) 0.0454(7) Uani 1 d . . .
O24 O -0.12856(15) 0.6317(3) 0.37033(16) 0.0854(13) Uani 1 d . . .
O89 O -0.16745(10) 0.1725(3) 0.07806(14) 0.0595(8) Uani 1 d . . .
C1 C 0.01968(14) 0.5918(3) 0.34856(14) 0.0366(9) Uani 1 d . . .
H1A H -0.0043 0.6273 0.3656 0.044 Uiso 1 calc . . R
H1B H 0.0449 0.6355 0.3514 0.044 Uiso 1 calc . . R
C2 C 0.02813(12) 0.4960(2) 0.38018(12) 0.0296(8) Uani 1 d . . .
C3 C -0.00232(13) 0.4570(3) 0.41470(13) 0.0300(8) Uani 1 d . . .
H3 H -0.0286 0.4904 0.4187 0.036 Uiso 1 calc . . R
C4 C 0.00533(12) 0.3689(3) 0.44374(12) 0.0298(8) Uani 1 d . . .
C5 C 0.04388(12) 0.3211(2) 0.44015(12) 0.0276(7) Uani 1 d . . .
C6 C 0.07503(12) 0.3612(3) 0.40642(13) 0.0302(8) Uani 1 d . . .
H6 H 0.1019 0.3295 0.4040 0.036 Uiso 1 calc . . R
C7 C 0.06706(12) 0.4471(3) 0.37632(13) 0.0306(8) Uani 1 d . . .
C8 C 0.13064(15) 0.4352(3) 0.32153(16) 0.0459(10) Uani 1 d . . .
H8A H 0.1390 0.3830 0.3479 0.055 Uiso 1 calc . . R
H8B H 0.1553 0.4794 0.3158 0.055 Uiso 1 calc . . R
C9 C 0.1194(2) 0.3872(4) 0.26984(17) 0.0632(14) Uani 1 d . . .
H9A H 0.1087 0.4394 0.2449 0.076 Uiso 1 calc . . R
H9B H 0.1456 0.3596 0.2537 0.076 Uiso 1 calc . . R
C10 C 0.1080(2) 0.2158(4) 0.2869(2) 0.0802(18) Uani 1 d . . .
H10A H 0.1300 0.1974 0.2609 0.120 Uiso 1 calc . . GR
H10B H 0.0856 0.1651 0.2865 0.120 Uiso 1 calc . . GR
H10C H 0.1203 0.2199 0.3234 0.120 Uiso 1 calc . . GR
C11 C -0.06669(13) 0.3604(3) 0.47817(15) 0.0375(9) Uani 1 d . . .
H11A H -0.0784 0.3612 0.4409 0.045 Uiso 1 calc . . R
H11B H -0.0681 0.4290 0.4931 0.045 Uiso 1 calc . . R
C12 C -0.09104(15) 0.2893(3) 0.51321(16) 0.0464(10) Uani 1 d . . .
H12A H -0.0757 0.2804 0.5479 0.056 Uiso 1 calc . . R
H12B H -0.1190 0.3190 0.5215 0.056 Uiso 1 calc . . R
C13 C -0.13254(16) 0.1921(4) 0.4535(2) 0.0646(13) Uani 1 d . . .
H13A H -0.1291 0.2442 0.4259 0.097 Uiso 1 calc . . GR
H13B H -0.1584 0.2047 0.4742 0.097 Uiso 1 calc . . GR
H13C H -0.1345 0.1267 0.4358 0.097 Uiso 1 calc . . GR
C14 C 0.05248(12) 0.2250(3) 0.47097(13) 0.0311(8) Uani 1 d . . .
H14A H 0.0313 0.2174 0.5002 0.037 Uiso 1 calc . . R
H14B H 0.0809 0.2286 0.4879 0.037 Uiso 1 calc . . R
C15 C 0.05041(11) 0.1344(2) 0.43372(12) 0.0257(7) Uani 1 d . . .
C16 C 0.01206(12) 0.0908(3) 0.42059(13) 0.0297(8) Uani 1 d . . .
H16 H -0.0133 0.1200 0.4338 0.036 Uiso 1 calc . . R
C17 C 0.00959(12) 0.0051(3) 0.38855(13) 0.0301(8) Uani 1 d . . .
C18 C 0.04687(12) -0.0397(2) 0.36990(12) 0.0271(7) Uani 1 d . . .
C19 C 0.08560(12) 0.0060(2) 0.38162(13) 0.0279(7) Uani 1 d . . .
H19 H 0.1110 -0.0228 0.3683 0.033 Uiso 1 calc . . R
C20 C 0.08756(12) 0.0933(3) 0.41252(13) 0.0289(8) Uani 1 d . . .
C21 C 0.16376(12) 0.1009(3) 0.40674(16) 0.0363(8) Uani 1 d . . .
H21A H 0.1633 0.0956 0.3667 0.044 Uiso 1 calc . . R
H21B H 0.1682 0.0334 0.4220 0.044 Uiso 1 calc . . R
C22 C 0.19856(13) 0.1696(3) 0.42455(16) 0.0424(9) Uani 1 d . . .
H22A H 0.1960 0.1839 0.4638 0.051 Uiso 1 calc . . R
H22B H 0.2264 0.1379 0.4181 0.051 Uiso 1 calc . . R
C23 C 0.2265(2) 0.3307(4) 0.4113(3) 0.0743(16) Uani 1 d . . .
H23A H 0.2226 0.3929 0.3910 0.111 Uiso 1 calc . . GR
H23B H 0.2548 0.3040 0.4043 0.111 Uiso 1 calc . . GR
H23C H 0.2234 0.3440 0.4502 0.111 Uiso 1 calc . . GR
C24 C -0.06533(12) -0.0043(3) 0.39774(15) 0.0348(8) Uani 1 d . . .
H24A H -0.0713 0.0630 0.3830 0.042 Uiso 1 calc . . R
H24B H -0.0621 0.0014 0.4375 0.042 Uiso 1 calc . . R
C25 C -0.10137(13) -0.0736(3) 0.38458(15) 0.0388(9) Uani 1 d . . .
H25A H -0.0919 -0.1437 0.3887 0.047 Uiso 1 calc . . R
H25B H -0.1248 -0.0620 0.4104 0.047 Uiso 1 calc . . R
C26 C -0.15238(15) -0.1155(4) 0.31898(19) 0.0577(12) Uani 1 d . . .
H26A H -0.1624 -0.0989 0.2825 0.087 Uiso 1 calc . . GR
H26B H -0.1746 -0.1007 0.3454 0.087 Uiso 1 calc . . GR
H26C H -0.1453 -0.1867 0.3207 0.087 Uiso 1 calc . . GR
C27 C 0.04545(12) -0.1396(2) 0.34091(13) 0.0308(8) Uani 1 d . . .
H27A H 0.0729 -0.1737 0.3465 0.037 Uiso 1 calc . . R
H27B H 0.0234 -0.1814 0.3581 0.037 Uiso 1 calc . . R
C28 C 0.03663(12) -0.1350(2) 0.28064(13) 0.0281(8) Uani 1 d . . .
C29 C -0.00281(12) -0.1582(2) 0.26001(14) 0.0298(8) Uani 1 d . . .
H29 H -0.0252 -0.1740 0.2842 0.036 Uiso 1 calc . . R
C30 C -0.01032(12) -0.1588(2) 0.20445(13) 0.0283(7) Uani 1 d . . .
C31 C 0.02210(12) -0.1365(2) 0.16779(13) 0.0279(8) Uani 1 d . . .
C32 C 0.06131(12) -0.1103(3) 0.18882(14) 0.0331(8) Uani 1 d . . .
H32 H 0.0835 -0.0924 0.1648 0.040 Uiso 1 calc . . R
C33 C 0.06886(12) -0.1099(3) 0.24480(14) 0.0327(8) Uani 1 d . . .
C34 C 0.14441(16) -0.0990(5) 0.23651(18) 0.0682(16) Uani 1 d . . .
H34A H 0.1483 -0.0379 0.2145 0.082 Uiso 1 calc . . R
H34B H 0.1408 -0.1559 0.2113 0.082 Uiso 1 calc . . R
C35 C 0.18214(19) -0.1153(5) 0.2691(2) 0.0730(15) Uani 1 d . . .
H35A H 0.1780 -0.1767 0.2909 0.088 Uiso 1 calc . . R
H35B H 0.2062 -0.1276 0.2444 0.088 Uiso 1 calc . . R
C36 C 0.2302(2) -0.0536(10) 0.3310(3) 0.147(5) Uani 1 d . . .
H36A H 0.2507 -0.0923 0.3098 0.221 Uiso 1 calc . . GR
H36B H 0.2246 -0.0882 0.3652 0.221 Uiso 1 calc . . GR
H36C H 0.2418 0.0128 0.3386 0.221 Uiso 1 calc . . GR
C37 C -0.08251(13) -0.2090(3) 0.21667(16) 0.0397(9) Uani 1 d . . .
H37A H -0.0884 -0.1547 0.2428 0.048 Uiso 1 calc . . R
H37B H -0.0744 -0.2696 0.2372 0.048 Uiso 1 calc . . R
C38 C -0.12068(14) -0.2293(3) 0.18314(18) 0.0465(10) Uani 1 d . . .
H38A H -0.1131 -0.2731 0.1523 0.056 Uiso 1 calc . . R
H38B H -0.1423 -0.2638 0.2052 0.056 Uiso 1 calc . . R
C39 C -0.17287(17) -0.1550(5) 0.1302(2) 0.0775(17) Uani 1 d . . .
H39A H -0.1808 -0.0926 0.1122 0.116 Uiso 1 calc . . GR
H39B H -0.1965 -0.1785 0.1525 0.116 Uiso 1 calc . . GR
H39C H -0.1661 -0.2057 0.1029 0.116 Uiso 1 calc . . GR
C40 C 0.01494(12) -0.1440(3) 0.10760(14) 0.0302(8) Uani 1 d . . .
H40A H -0.0089 -0.1906 0.1011 0.036 Uiso 1 calc . . R
H40B H 0.0405 -0.1739 0.0910 0.036 Uiso 1 calc . . R
C41 C 0.00540(12) -0.0469(3) 0.07869(13) 0.0297(8) Uani 1 d . . .
C42 C -0.03619(12) -0.0160(3) 0.07125(13) 0.0293(8) Uani 1 d . . .
H42 H -0.0585 -0.0548 0.0862 0.035 Uiso 1 calc . . R
C43 C -0.04605(12) 0.0705(3) 0.04256(14) 0.0306(8) Uani 1 d . . .
C44 C -0.01341(12) 0.1271(3) 0.01956(13) 0.0292(8) Uani 1 d . . .
C45 C 0.02797(13) 0.0969(3) 0.02766(13) 0.0314(8) Uani 1 d . . .
H45 H 0.0503 0.1351 0.0124 0.038 Uiso 1 calc . . R
C46 C 0.03765(12) 0.0118(3) 0.05773(13) 0.0292(8) Uani 1 d . . .
C47 C 0.11172(12) 0.0157(3) 0.03538(14) 0.0330(8) Uani 1 d . . .
H47A H 0.1168 0.0870 0.0437 0.040 Uiso 1 calc . . R
H47B H 0.1045 0.0097 -0.0036 0.040 Uiso 1 calc . . R
C48 C 0.15077(13) -0.0456(3) 0.04833(16) 0.0378(9) Uani 1 d . . .
H48A H 0.1445 -0.1174 0.0432 0.045 Uiso 1 calc . . R
H48B H 0.1739 -0.0270 0.0233 0.045 Uiso 1 calc . . R
C49 C 0.20155(14) -0.0806(3) 0.11466(19) 0.0479(10) Uani 1 d . . .
H49A H 0.2235 -0.0616 0.0887 0.072 Uiso 1 calc . . GR
H49B H 0.1965 -0.1527 0.1123 0.072 Uiso 1 calc . . GR
H49C H 0.2108 -0.0634 0.1514 0.072 Uiso 1 calc . . GR
C50 C -0.12038(13) 0.0435(3) 0.05280(18) 0.0433(9) Uani 1 d . . .
H50A H -0.1177 0.0315 0.0923 0.052 Uiso 1 calc . . R
H50B H -0.1194 -0.0220 0.0341 0.052 Uiso 1 calc . . R
C51 C -0.16171(15) 0.0946(3) 0.04086(18) 0.0482(10) Uani 1 d . . .
H51A H -0.1615 0.1215 0.0035 0.058 Uiso 1 calc . . R
H51B H -0.1853 0.0461 0.0438 0.058 Uiso 1 calc . . R
C52 C -0.20797(17) 0.2176(5) 0.0725(3) 0.0805(17) Uani 1 d . . .
H52A H -0.2093 0.2543 0.0382 0.121 Uiso 1 calc . . GR
H52B H -0.2127 0.2639 0.1027 0.121 Uiso 1 calc . . GR
H52C H -0.2298 0.1657 0.0729 0.121 Uiso 1 calc . . GR
C53 C -0.02328(13) 0.2196(3) -0.01477(13) 0.0331(8) Uani 1 d . . .
H53A H -0.0017 0.2264 -0.0436 0.040 Uiso 1 calc . . R
H53B H -0.0512 0.2111 -0.0325 0.040 Uiso 1 calc . . R
C54 C -0.02372(12) 0.3141(3) 0.01956(13) 0.0295(8) Uani 1 d . . .
C55 C -0.05987(12) 0.3425(2) 0.04655(13) 0.0281(7) Uani 1 d . . .
H55 H -0.0850 0.3043 0.0422 0.034 Uiso 1 calc . . R
C56 C -0.06036(12) 0.4266(3) 0.08022(13) 0.0310(8) Uani 1 d . . .
C57 C -0.02426(11) 0.4856(2) 0.08563(13) 0.0272(7) Uani 1 d . . .
C58 C 0.01211(12) 0.4574(3) 0.05757(13) 0.0306(8) Uani 1 d . . .
H58 H 0.0370 0.4968 0.0609 0.037 Uiso 1 calc . . R
C59 C 0.01277(12) 0.3734(3) 0.02513(12) 0.0288(8) Uani 1 d . . .
C60 C 0.08278(12) 0.4067(3) -0.00736(13) 0.0343(8) Uani 1 d . . .
H60A H 0.0948 0.4215 0.0289 0.041 Uiso 1 calc . . R
H60B H 0.0735 0.4703 -0.0241 0.041 Uiso 1 calc . . R
C61 C 0.11484(14) 0.3579(3) -0.04175(15) 0.0424(9) Uani 1 d . . .
H61A H 0.1012 0.3304 -0.0747 0.051 Uiso 1 calc . . R
H61B H 0.1363 0.4074 -0.0531 0.051 Uiso 1 calc . . R
C62 C 0.1622(2) 0.2204(5) -0.0443(3) 0.0821(18) Uani 1 d . . .
H62A H 0.1455 0.1765 -0.0678 0.123 Uiso 1 calc . . GR
H62B H 0.1802 0.1798 -0.0206 0.123 Uiso 1 calc . . GR
H62C H 0.1799 0.2641 -0.0666 0.123 Uiso 1 calc . . GR
C63 C -0.13561(13) 0.4247(4) 0.09398(17) 0.0459(10) Uani 1 d . . .
H63A H -0.1367 0.3515 0.0885 0.055 Uiso 1 calc . . R
H63B H -0.1428 0.4579 0.0593 0.055 Uiso 1 calc . . R
C64 C -0.16599(15) 0.4551(4) 0.13704(18) 0.0512(11) Uani 1 d . . .
H64A H -0.1605 0.5249 0.1483 0.061 Uiso 1 calc . . R
H64B H -0.1954 0.4506 0.1233 0.061 Uiso 1 calc . . R
C65 C -0.1901(2) 0.4004(6) 0.2220(2) 0.0837(19) Uani 1 d . . .
H65A H -0.2178 0.3792 0.2083 0.126 Uiso 1 calc . . GR
H65B H -0.1915 0.4706 0.2331 0.126 Uiso 1 calc . . GR
H65C H -0.1822 0.3591 0.2532 0.126 Uiso 1 calc . . GR
C66 C -0.02500(13) 0.5801(3) 0.11916(13) 0.0313(8) Uani 1 d . . .
H66A H -0.0540 0.6080 0.1179 0.038 Uiso 1 calc . . R
H66B H -0.0059 0.6295 0.1020 0.038 Uiso 1 calc . . R
C67 C -0.01200(12) 0.5684(2) 0.17831(14) 0.0302(8) Uani 1 d . . .
C68 C -0.04186(13) 0.5464(3) 0.21769(15) 0.0341(8) Uani 1 d . . .
H68 H -0.0697 0.5282 0.2070 0.041 Uiso 1 calc . . R
C69 C -0.03167(13) 0.5506(3) 0.27262(14) 0.0333(8) Uani 1 d . . .
C70 C 0.00962(13) 0.5755(2) 0.28912(14) 0.0321(8) Uani 1 d . . .
C71 C 0.03996(13) 0.5919(2) 0.24898(14) 0.0305(8) Uani 1 d . . .
H71 H 0.0683 0.6061 0.2593 0.037 Uiso 1 calc . . R
C72 C 0.02944(13) 0.5877(3) 0.19455(14) 0.0325(8) Uani 1 d . . .
C73 C 0.09924(13) 0.6405(3) 0.16688(15) 0.0368(8) Uani 1 d . . .
H73A H 0.1160 0.5869 0.1844 0.044 Uiso 1 calc . . R
H73B H 0.0968 0.6969 0.1927 0.044 Uiso 1 calc . . R
C74 C 0.12066(15) 0.6743(3) 0.11668(16) 0.0425(9) Uani 1 d . . .
H74A H 0.1026 0.7234 0.0976 0.051 Uiso 1 calc . . R
H74B H 0.1477 0.7074 0.1261 0.051 Uiso 1 calc . . R
C75 C 0.15410(17) 0.6175(4) 0.03742(19) 0.0553(12) Uani 1 d . . .
H75A H 0.1387 0.6642 0.0140 0.083 Uiso 1 calc . . GR
H75B H 0.1610 0.5569 0.0169 0.083 Uiso 1 calc . . GR
H75C H 0.1803 0.6490 0.0502 0.083 Uiso 1 calc . . GR
C76 C -0.10370(14) 0.5261(3) 0.30002(16) 0.0456(10) Uani 1 d . . .
H76A H -0.1087 0.4609 0.2822 0.055 Uiso 1 calc . . R
H76B H -0.1124 0.5799 0.2748 0.055 Uiso 1 calc . . R
C77 C -0.12867(15) 0.5328(3) 0.35172(17) 0.0496(11) Uani 1 d . . .
H77A H -0.1581 0.5106 0.3452 0.060 Uiso 1 calc . . R
H77B H -0.1160 0.4885 0.3795 0.060 Uiso 1 calc . . R
C78 C -0.1457(3) 0.6420(5) 0.4226(3) 0.111(3) Uani 1 d . . .
H78A H -0.1756 0.6222 0.4220 0.166 Uiso 1 calc . . GR
H78B H -0.1434 0.7117 0.4343 0.166 Uiso 1 calc . . GR
H78C H -0.1302 0.5990 0.4479 0.166 Uiso 1 calc . . GR
N1 N 0.17479(11) 0.3007(2) 0.11305(12) 0.0392(8) Uani 1 d . . .
N2 N -0.09965(13) 0.1299(3) 0.20922(14) 0.0516(9) Uani 1 d . . .
C05U C -0.07000(17) 0.0684(3) 0.2310(2) 0.0542(12) Uani 1 d . . .
H05U H -0.0784 0.0165 0.2549 0.065 Uiso 1 calc . . R
C79 C 0.16155(15) 0.2066(3) 0.12125(15) 0.0440(10) Uani 1 d . . .
H79 H 0.1807 0.1527 0.1163 0.053 Uiso 1 calc . . R
C80 C 0.12110(14) 0.1875(3) 0.13655(15) 0.0415(9) Uani 1 d . . .
H80 H 0.1124 0.1208 0.1434 0.050 Uiso 1 calc . . R
C81 C 0.09192(13) 0.2675(3) 0.14230(13) 0.0391(9) Uani 1 d . . .
C82 C 0.10740(15) 0.3635(3) 0.13332(14) 0.0417(10) Uani 1 d . . .
H82 H 0.0892 0.4195 0.1373 0.050 Uiso 1 calc . . R
C83 C 0.14812(14) 0.3776(3) 0.11903(14) 0.0388(9) Uani 1 d . . .
H83 H 0.1581 0.4436 0.1131 0.047 Uiso 1 calc . . R
C84 C 0.21861(16) 0.3198(4) 0.0944(2) 0.0588(12) Uani 1 d . . .
H84A H 0.2371 0.2658 0.1070 0.088 Uiso 1 calc . . GR
H84B H 0.2286 0.3836 0.1092 0.088 Uiso 1 calc . . GR
H84C H 0.2191 0.3225 0.0548 0.088 Uiso 1 calc . . GR
C85 C 0.04730(15) 0.2521(3) 0.15611(15) 0.0454(10) Uani 1 d . . .
H85 H 0.0290 0.3082 0.1533 0.054 Uiso 1 calc . . R
C86 C 0.03060(16) 0.1682(3) 0.17190(15) 0.0459(10) Uani 1 d . . .
H86 H 0.0484 0.1114 0.1753 0.055 Uiso 1 calc . . R
C87 C -0.01541(15) 0.1568(3) 0.18505(15) 0.0447(10) Uani 1 d . . .
C88 C -0.02841(17) 0.0803(3) 0.2190(2) 0.0578(12) Uani 1 d . . .
H88 H -0.0081 0.0358 0.2339 0.069 Uiso 1 calc . . R
C90 C -0.08745(19) 0.2079(5) 0.1772(2) 0.0795(18) Uani 1 d . . .
H90 H -0.1079 0.2535 0.1636 0.095 Uiso 1 calc . . R
C91 C -0.04555(18) 0.2200(5) 0.1646(2) 0.0721(16) Uani 1 d . . .
H91 H -0.0373 0.2731 0.1414 0.087 Uiso 1 calc . . R
C92 C -0.14493(19) 0.1151(6) 0.2216(3) 0.0822(17) Uani 1 d . . .
H92A H -0.1521 0.0442 0.2178 0.123 Uiso 1 calc . . GR
H92B H -0.1622 0.1546 0.1964 0.123 Uiso 1 calc . . GR
H92C H -0.1506 0.1368 0.2589 0.123 Uiso 1 calc . . GR
P1 P 0.27427(4) 0.08939(8) 0.00024(4) 0.0459(3) Uani 1 d . . .
F1 F 0.26799(10) 0.2037(2) -0.01425(14) 0.0798(9) Uani 1 d . . .
F2 F 0.23920(14) 0.0581(3) -0.04184(15) 0.1034(13) Uani 1 d . . .
F3 F 0.23771(12) 0.0992(2) 0.04353(14) 0.0812(10) Uani 1 d . . .
F4 F 0.28025(10) -0.0259(2) 0.01559(13) 0.0712(8) Uani 1 d . . .
F5 F 0.30667(13) 0.1212(3) 0.04624(16) 0.1010(12) Uani 1 d . . .
F6 F 0.31125(16) 0.0836(3) -0.04133(19) 0.1191(17) Uani 1 d . . .
P2 P 0.23004(5) 0.56508(15) 0.21666(6) 0.0786(5) Uani 1 d . . .
F7 F 0.1927(2) 0.6128(6) 0.2472(4) 0.223(4) Uani 1 d . . .
F8 F 0.20163(19) 0.4706(5) 0.20674(17) 0.159(3) Uani 1 d . . .
F9 F 0.2428(3) 0.5226(5) 0.2715(3) 0.236(5) Uani 1 d . . .
F10 F 0.25717(15) 0.6599(4) 0.2276(3) 0.146(2) Uani 1 d . . .
F11 F 0.2666(2) 0.5166(7) 0.1877(4) 0.243(5) Uani 1 d . . .
F12 F 0.2145(3) 0.6007(10) 0.1622(3) 0.279(6) Uani 1 d . . .

loop_
_atom_site_aniso_label
_atom_site_aniso_U_11
_atom_site_aniso_U_22
_atom_site_aniso_U_33
_atom_site_aniso_U_23
_atom_site_aniso_U_13
_atom_site_aniso_U_12
O1 0.0417(17) 0.0356(14) 0.0391(14) 0.0050(10) -0.0007(11) -0.0022(12)
O2 0.086(3) 0.073(3) 0.0545(19) 0.0031(16) -0.0154(17) 0.004(2)
O3 0.0309(16) 0.0422(15) 0.0415(14) 0.0077(11) -0.0001(11) 0.0038(12)
O4 0.0379(19) 0.0392(17) 0.088(2) 0.0041(14) -0.0028(15) -0.0010(14)
O5 0.0286(15) 0.0315(14) 0.0420(14) -0.0050(10) -0.0019(11) -0.0004(11)
O6 0.054(2) 0.0499(19) 0.0663(19) 0.0111(14) -0.0086(15) -0.0202(16)
O7 0.0261(15) 0.0413(15) 0.0410(14) -0.0047(10) -0.0007(10) -0.0019(11)
O8 0.0364(17) 0.0541(18) 0.0444(15) 0.0076(12) -0.0070(12) -0.0110(14)
O9 0.0276(17) 0.083(2) 0.0433(15) -0.0184(14) -0.0011(12) -0.0075(15)
O10 0.062(3) 0.310(9) 0.132(4) -0.138(6) -0.050(3) 0.065(4)
O11 0.0282(15) 0.0469(16) 0.0412(14) -0.0020(11) -0.0028(11) -0.0047(12)
O12 0.0309(18) 0.060(2) 0.081(2) 0.0014(15) -0.0124(15) 0.0008(15)
O13 0.0262(16) 0.0439(16) 0.0456(14) 0.0074(11) 0.0021(11) 0.0003(12)
O14 0.0342(17) 0.0500(17) 0.0393(14) -0.0032(11) 0.0006(11) 0.0089(13)
O15 0.0301(16) 0.0343(14) 0.0524(15) 0.0041(11) -0.0027(11) 0.0017(12)
O17 0.0300(16) 0.0381(15) 0.0515(15) -0.0080(11) 0.0046(12) 0.0010(12)
O18 0.043(2) 0.062(2) 0.0617(18) 0.0067(14) 0.0000(14) 0.0172(16)
O19 0.0251(16) 0.0512(17) 0.0487(15) -0.0117(12) 0.0016(11) 0.0009(12)
O20 0.042(2) 0.090(3) 0.064(2) 0.0137(17) 0.0109(15) 0.0015(18)
O21 0.0297(16) 0.0469(16) 0.0410(14) 0.0019(11) -0.0050(11) -0.0052(12)
O22 0.049(2) 0.0333(15) 0.0536(16) 0.0024(11) 0.0098(13) -0.0028(13)
O23 0.0313(17) 0.0664(19) 0.0386(14) 0.0087(12) 0.0004(11) -0.0060(14)
O24 0.117(4) 0.059(2) 0.081(2) 0.0048(17) 0.055(2) 0.000(2)
O89 0.0278(17) 0.063(2) 0.088(2) -0.0146(17) -0.0053(15) 0.0065(15)
C1 0.052(3) 0.0205(18) 0.038(2) -0.0007(13) -0.0062(17) 0.0018(17)
C2 0.042(2) 0.0229(18) 0.0239(16) -0.0049(12) -0.0108(14) -0.0021(16)
C3 0.036(2) 0.0258(18) 0.0279(17) -0.0038(12) -0.0061(14) 0.0016(15)
C4 0.034(2) 0.0304(19) 0.0248(17) -0.0055(12) -0.0041(14) -0.0014(16)
C5 0.036(2) 0.0230(17) 0.0237(16) -0.0038(12) -0.0052(13) 0.0032(15)
C6 0.031(2) 0.0309(19) 0.0291(17) -0.0049(13) -0.0019(14) 0.0028(16)
C7 0.037(2) 0.0300(18) 0.0247(17) -0.0040(12) -0.0067(14) -0.0029(16)
C8 0.044(3) 0.046(2) 0.048(2) 0.0120(17) 0.0084(18) 0.004(2)
C9 0.094(4) 0.054(3) 0.042(3) 0.0029(19) 0.004(2) 0.017(3)
C10 0.130(6) 0.058(3) 0.053(3) 0.005(2) -0.020(3) -0.009(3)
C11 0.028(2) 0.041(2) 0.044(2) -0.0060(15) -0.0036(16) 0.0038(17)
C12 0.041(3) 0.053(3) 0.045(2) -0.0018(18) 0.0028(18) 0.000(2)
C13 0.043(3) 0.062(3) 0.089(3) -0.023(3) -0.005(2) -0.006(2)
C14 0.035(2) 0.0296(18) 0.0282(17) 0.0022(13) -0.0055(14) 0.0034(16)
C15 0.029(2) 0.0200(16) 0.0284(16) 0.0045(12) -0.0057(13) 0.0007(14)
C16 0.027(2) 0.0325(19) 0.0298(17) 0.0013(13) 0.0047(14) 0.0057(15)
C17 0.031(2) 0.0288(18) 0.0304(17) 0.0042(13) -0.0010(14) -0.0001(16)
C18 0.029(2) 0.0243(17) 0.0278(17) 0.0030(12) -0.0011(13) 0.0007(15)
C19 0.029(2) 0.0250(17) 0.0292(17) 0.0040(12) 0.0026(14) 0.0048(15)
C20 0.025(2) 0.0313(19) 0.0304(17) 0.0059(13) -0.0060(14) 0.0012(15)
C21 0.027(2) 0.036(2) 0.046(2) 0.0020(15) -0.0021(16) 0.0038(17)
C22 0.030(2) 0.050(2) 0.047(2) 0.0028(17) 0.0006(17) -0.0017(18)
C23 0.067(4) 0.053(3) 0.103(4) 0.003(3) -0.005(3) -0.030(3)
C24 0.028(2) 0.037(2) 0.0393(19) 0.0007(15) -0.0015(15) -0.0010(16)
C25 0.037(2) 0.044(2) 0.036(2) 0.0058(15) 0.0002(16) -0.0026(18)
C26 0.039(3) 0.073(3) 0.061(3) 0.000(2) -0.001(2) -0.011(2)
C27 0.038(2) 0.0223(17) 0.0320(18) 0.0029(13) -0.0042(15) 0.0050(15)
C28 0.034(2) 0.0178(16) 0.0322(17) -0.0028(12) -0.0003(14) 0.0064(15)
C29 0.033(2) 0.0185(17) 0.0381(19) 0.0013(12) 0.0022(15) 0.0022(15)
C30 0.027(2) 0.0239(17) 0.0343(18) 0.0013(13) -0.0029(14) 0.0018(14)
C31 0.033(2) 0.0152(16) 0.0353(18) -0.0029(12) 0.0002(15) 0.0031(14)
C32 0.030(2) 0.0314(19) 0.038(2) -0.0050(14) 0.0010(15) -0.0007(16)
C33 0.029(2) 0.0317(19) 0.038(2) -0.0093(14) -0.0014(15) 0.0002(16)
C34 0.041(3) 0.124(5) 0.040(2) -0.033(3) 0.003(2) -0.007(3)
C35 0.053(4) 0.099(4) 0.067(3) -0.009(3) 0.001(3) 0.012(3)
C36 0.065(5) 0.306(14) 0.071(4) -0.058(6) -0.020(3) 0.057(6)
C37 0.030(2) 0.0279(19) 0.061(2) -0.0009(16) 0.0021(17) -0.0030(17)
C38 0.034(3) 0.042(2) 0.064(3) -0.0010(18) 0.0007(19) -0.0016(19)
C39 0.040(3) 0.107(5) 0.086(4) 0.024(3) -0.013(3) -0.004(3)
C40 0.030(2) 0.0248(18) 0.0356(18) -0.0045(13) 0.0000(14) 0.0010(15)
C41 0.033(2) 0.0272(18) 0.0293(17) -0.0040(13) -0.0019(14) 0.0042(15)
C42 0.031(2) 0.0272(18) 0.0300(17) -0.0038(13) -0.0001(14) 0.0004(15)
C43 0.027(2) 0.0304(19) 0.0345(18) -0.0050(14) -0.0032(14) -0.0015(16)
C44 0.032(2) 0.0290(18) 0.0268(16) -0.0041(13) -0.0006(14) -0.0043(15)
C45 0.036(2) 0.0312(19) 0.0270(17) -0.0034(13) 0.0016(14) -0.0026(16)
C46 0.027(2) 0.0293(19) 0.0317(18) -0.0063(13) -0.0018(14) 0.0012(15)
C47 0.028(2) 0.039(2) 0.0318(18) -0.0070(14) 0.0021(14) -0.0054(16)
C48 0.031(2) 0.033(2) 0.049(2) -0.0067(15) 0.0054(16) -0.0017(17)
C49 0.031(2) 0.046(3) 0.066(3) 0.0145(19) -0.0011(19) 0.0029(19)
C50 0.026(2) 0.041(2) 0.063(3) -0.0003(17) -0.0070(18) -0.0044(18)
C51 0.039(3) 0.047(2) 0.059(3) 0.0044(19) -0.0082(19) -0.002(2)
C52 0.031(3) 0.074(4) 0.137(5) -0.004(3) 0.000(3) 0.012(3)
C53 0.039(2) 0.0310(19) 0.0290(18) -0.0017(13) -0.0048(15) -0.0024(16)
C54 0.028(2) 0.0328(18) 0.0276(16) 0.0048(13) -0.0077(13) 0.0013(16)
C55 0.028(2) 0.0268(17) 0.0292(17) 0.0044(13) -0.0042(14) -0.0028(15)
C56 0.027(2) 0.034(2) 0.0327(18) 0.0048(13) -0.0018(14) 0.0003(15)
C57 0.028(2) 0.0218(17) 0.0318(17) 0.0029(12) -0.0029(14) 0.0005(14)
C58 0.023(2) 0.0311(19) 0.0381(19) 0.0055(14) -0.0054(14) -0.0020(15)
C59 0.028(2) 0.0327(19) 0.0258(16) 0.0042(13) -0.0009(13) 0.0034(15)
C60 0.033(2) 0.044(2) 0.0258(17) 0.0075(14) -0.0060(14) -0.0027(17)
C61 0.037(2) 0.051(2) 0.038(2) 0.0043(16) 0.0015(17) 0.0044(19)
C62 0.056(4) 0.077(4) 0.113(5) -0.005(3) 0.015(3) 0.027(3)
C63 0.025(2) 0.062(3) 0.050(2) 0.0026(19) -0.0037(17) 0.007(2)
C64 0.029(2) 0.067(3) 0.058(3) 0.009(2) -0.0012(18) 0.005(2)
C65 0.061(4) 0.122(6) 0.068(3) 0.004(3) 0.015(3) -0.014(4)
C66 0.035(2) 0.0265(18) 0.0322(18) 0.0035(13) -0.0034(14) 0.0030(15)
C67 0.036(2) 0.0171(16) 0.0374(19) 0.0041(12) -0.0024(15) 0.0058(15)
C68 0.031(2) 0.0262(18) 0.045(2) -0.0001(14) -0.0073(16) 0.0021(16)
C69 0.036(2) 0.0270(18) 0.0370(19) 0.0073(13) -0.0007(16) 0.0032(16)
C70 0.043(2) 0.0167(16) 0.0363(19) 0.0021(13) -0.0071(16) 0.0049(15)
C71 0.032(2) 0.0207(17) 0.0393(19) 0.0015(13) -0.0084(15) 0.0008(15)
C72 0.035(2) 0.0256(18) 0.037(2) 0.0006(13) 0.0001(15) 0.0060(16)
C73 0.032(2) 0.0290(19) 0.049(2) 0.0003(15) -0.0052(16) -0.0038(16)
C74 0.041(3) 0.030(2) 0.057(2) 0.0053(16) 0.0024(18) -0.0006(18)
C75 0.053(3) 0.050(3) 0.064(3) 0.006(2) 0.019(2) 0.001(2)
C76 0.034(2) 0.054(3) 0.049(2) 0.0126(18) 0.0008(17) 0.000(2)
C77 0.045(3) 0.050(3) 0.054(3) 0.0150(19) 0.0103(19) 0.000(2)
C78 0.164(8) 0.084(5) 0.084(4) -0.010(3) 0.055(5) -0.021(5)
N1 0.043(2) 0.0367(19) 0.0384(17) -0.0070(13) -0.0108(14) -0.0043(16)
N2 0.041(2) 0.067(3) 0.047(2) -0.0031(17) -0.0034(16) -0.0101(19)
C05U 0.050(3) 0.038(2) 0.075(3) -0.003(2) 0.005(2) -0.006(2)
C79 0.053(3) 0.035(2) 0.044(2) -0.0038(16) -0.0076(18) 0.008(2)
C80 0.048(3) 0.034(2) 0.043(2) -0.0035(15) 0.0014(18) -0.0038(19)
C81 0.045(3) 0.049(2) 0.0235(17) -0.0046(14) -0.0033(15) 0.0039(19)
C82 0.056(3) 0.034(2) 0.035(2) -0.0033(14) -0.0109(18) 0.0083(19)
C83 0.048(3) 0.036(2) 0.0319(19) 0.0002(14) -0.0134(16) -0.0005(19)
C84 0.044(3) 0.058(3) 0.074(3) -0.001(2) 0.000(2) -0.012(2)
C85 0.054(3) 0.042(2) 0.040(2) 0.0002(16) 0.0015(18) 0.008(2)
C86 0.061(3) 0.039(2) 0.038(2) -0.0064(16) -0.0049(18) 0.006(2)
C87 0.050(3) 0.050(3) 0.034(2) -0.0133(16) -0.0066(17) -0.009(2)
C88 0.054(3) 0.030(2) 0.089(3) 0.000(2) 0.000(3) -0.001(2)
C90 0.053(4) 0.107(5) 0.078(4) 0.045(3) -0.022(3) -0.002(3)
C91 0.051(3) 0.104(4) 0.062(3) 0.041(3) -0.013(2) -0.012(3)
C92 0.052(4) 0.110(5) 0.085(4) 0.004(3) 0.000(3) -0.011(3)
P1 0.0338(6) 0.0452(6) 0.0586(6) 0.0113(5) -0.0013(5) -0.0039(5)
F1 0.068(2) 0.0575(18) 0.114(2) 0.0364(16) 0.0172(17) 0.0066(16)
F2 0.108(3) 0.103(3) 0.099(3) -0.0105(19) -0.045(2) -0.006(2)
F3 0.083(2) 0.0534(17) 0.107(2) 0.0019(15) 0.0384(19) -0.0072(16)
F4 0.066(2) 0.0500(16) 0.098(2) 0.0192(14) 0.0113(16) 0.0054(14)
F5 0.088(3) 0.094(3) 0.121(3) 0.004(2) -0.051(2) -0.022(2)
F6 0.129(4) 0.074(2) 0.155(4) 0.008(2) 0.094(3) 0.003(2)
P2 0.0476(9) 0.1169(14) 0.0713(9) -0.0092(8) -0.0072(7) -0.0244(9)
F7 0.111(5) 0.186(7) 0.371(11) -0.050(7) 0.116(7) -0.026(5)
F8 0.160(5) 0.226(6) 0.089(3) -0.032(3) -0.002(3) -0.125(5)
F9 0.381(12) 0.149(5) 0.177(6) 0.020(4) -0.186(7) -0.045(6)
F10 0.073(3) 0.116(4) 0.248(6) -0.037(4) 0.032(3) -0.031(3)
F11 0.113(5) 0.247(8) 0.370(11) -0.199(8) 0.095(6) -0.073(5)
F12 0.202(9) 0.451(16) 0.183(7) 0.166(9) -0.062(6) -0.103(9)

loop_
_atom_type_symbol
_atom_type_description
_atom_type_scat_dispersion_real
_atom_type_scat_dispersion_imag
_atom_type_scat_source
C C 0.0033 0.0016 'International Tables Vol C Tables 4.2.6.8 and 6.1.1.4'
H H 0.0000 0.0000 'International Tables Vol C Tables 4.2.6.8 and 6.1.1.4'
F F 0.0171 0.0103 'International Tables Vol C Tables 4.2.6.8 and 6.1.1.4'
N N 0.0061 0.0033 'International Tables Vol C Tables 4.2.6.8 and 6.1.1.4'
O O 0.0106 0.0060 'International Tables Vol C Tables 4.2.6.8 and 6.1.1.4'
P P 0.1023 0.0942 'International Tables Vol C Tables 4.2.6.8 and 6.1.1.4'

loop_
_geom_angle_atom_site_label_1
_geom_angle_atom_site_label_2
_geom_angle_atom_site_label_3
_geom_angle
_geom_angle_site_symmetry_1
_geom_angle_site_symmetry_3
C7 O1 C8 120.1(3) . .
C9 O2 C10 113.5(4) . .
C4 O3 C11 119.7(3) . .
C13 O4 C12 112.2(3) . .
C20 O5 C21 118.8(3) . .
C22 O6 C23 111.4(4) . .
C17 O7 C24 117.1(3) . .
C25 O8 C26 112.6(3) . .
C33 O9 C34 119.8(3) . .
C35 O10 C36 117.7(7) . .
C30 O11 C37 117.5(3) . .
C38 O12 C39 110.8(4) . .
C46 O13 C47 118.5(3) . .
C48 O14 C49 111.3(3) . .
C43 O15 C50 117.7(3) . .
C59 O17 C60 117.6(3) . .
C61 O18 C62 113.1(4) . .
C56 O19 C63 118.3(3) . .
C65 O20 C64 114.2(4) . .
C72 O21 C73 118.5(3) . .
C74 O22 C75 112.7(3) . .
C69 O23 C76 118.2(3) . .
C77 O24 C78 113.0(4) . .
C51 O89 C52 111.8(4) . .
H1A C1 H1B 107.6 . .
C2 C1 H1A 108.7 . .
C2 C1 H1B 108.7 . .
C70 C1 H1A 108.7 . .
C70 C1 H1B 108.7 . .
C70 C1 C2 114.3(3) . .
C3 C2 C1 120.6(3) . .
C3 C2 C7 118.5(3) . .
C7 C2 C1 120.8(3) . .
C2 C3 H3 119.6 . .
C2 C3 C4 120.8(4) . .
C4 C3 H3 119.6 . .
O3 C4 C3 123.6(3) . .
C5 C4 O3 115.8(3) . .
C5 C4 C3 120.6(3) . .
C4 C5 C6 119.0(3) . .
C4 C5 C14 121.2(3) . .
C6 C5 C14 119.9(3) . .
C5 C6 H6 119.7 . .
C7 C6 C5 120.5(3) . .
C7 C6 H6 119.7 . .
O1 C7 C2 116.0(3) . .
O1 C7 C6 123.3(3) . .
C6 C7 C2 120.6(3) . .
O1 C8 H8A 109.0 . .
O1 C8 H8B 109.0 . .
O1 C8 C9 113.1(4) . .
H8A C8 H8B 107.8 . .
C9 C8 H8A 109.0 . .
C9 C8 H8B 109.0 . .
O2 C9 C8 116.6(4) . .
O2 C9 H9A 108.1 . .
O2 C9 H9B 108.1 . .
C8 C9 H9A 108.1 . .
C8 C9 H9B 108.1 . .
H9A C9 H9B 107.3 . .
O2 C10 H10A 109.5 . .
O2 C10 H10B 109.5 . .
O2 C10 H10C 109.5 . .
H10A C10 H10B 109.5 . .
H10A C10 H10C 109.5 . .
H10B C10 H10C 109.5 . .
O3 C11 H11A 110.5 . .
O3 C11 H11B 110.5 . .
O3 C11 C12 106.3(3) . .
H11A C11 H11B 108.7 . .
C12 C11 H11A 110.5 . .
C12 C11 H11B 110.5 . .
O4 C12 C11 113.4(3) . .
O4 C12 H12A 108.9 . .
O4 C12 H12B 108.9 . .
C11 C12 H12A 108.9 . .
C11 C12 H12B 108.9 . .
H12A C12 H12B 107.7 . .
O4 C13 H13A 109.5 . .
O4 C13 H13B 109.5 . .
O4 C13 H13C 109.5 . .
H13A C13 H13B 109.5 . .
H13A C13 H13C 109.5 . .
H13B C13 H13C 109.5 . .
C5 C14 H14A 109.3 . .
C5 C14 H14B 109.3 . .
C5 C14 C15 111.4(3) . .
H14A C14 H14B 108.0 . .
C15 C14 H14A 109.3 . .
C15 C14 H14B 109.3 . .
C16 C15 C14 120.9(3) . .
C16 C15 C20 118.8(3) . .
C20 C15 C14 120.3(3) . .
C15 C16 H16 119.1 . .
C15 C16 C17 121.8(3) . .
C17 C16 H16 119.1 . .
O7 C17 C16 124.4(3) . .
O7 C17 C18 116.0(3) . .
C16 C17 C18 119.5(3) . .
C17 C18 C27 120.6(3) . .
C19 C18 C17 118.8(3) . .
C19 C18 C27 120.6(3) . .
C18 C19 H19 119.4 . .
C20 C19 C18 121.1(3) . .
C20 C19 H19 119.4 . .
O5 C20 C15 116.2(3) . .
O5 C20 C19 123.9(3) . .
C19 C20 C15 119.8(3) . .
O5 C21 H21A 110.1 . .
O5 C21 H21B 110.1 . .
O5 C21 C22 107.8(3) . .
H21A C21 H21B 108.5 . .
C22 C21 H21A 110.1 . .
C22 C21 H21B 110.1 . .
O6 C22 C21 108.3(3) . .
O6 C22 H22A 110.0 . .
O6 C22 H22B 110.0 . .
C21 C22 H22A 110.0 . .
C21 C22 H22B 110.0 . .
H22A C22 H22B 108.4 . .
O6 C23 H23A 109.5 . .
O6 C23 H23B 109.5 . .
O6 C23 H23C 109.5 . .
H23A C23 H23B 109.5 . .
H23A C23 H23C 109.5 . .
H23B C23 H23C 109.5 . .
O7 C24 H24A 109.8 . .
O7 C24 H24B 109.8 . .
O7 C24 C25 109.4(3) . .
H24A C24 H24B 108.2 . .
C25 C24 H24A 109.8 . .
C25 C24 H24B 109.8 . .
O8 C25 C24 111.0(3) . .
O8 C25 H25A 109.4 . .
O8 C25 H25B 109.4 . .
C24 C25 H25A 109.4 . .
C24 C25 H25B 109.4 . .
H25A C25 H25B 108.0 . .
O8 C26 H26A 109.5 . .
O8 C26 H26B 109.5 . .
O8 C26 H26C 109.5 . .
H26A C26 H26B 109.5 . .
H26A C26 H26C 109.5 . .
H26B C26 H26C 109.5 . .
C18 C27 H27A 108.4 . .
C18 C27 H27B 108.4 . .
H27A C27 H27B 107.4 . .
C28 C27 C18 115.6(3) . .
C28 C27 H27A 108.4 . .
C28 C27 H27B 108.4 . .
C29 C28 C27 121.1(3) . .
C29 C28 C33 118.8(3) . .
C33 C28 C27 120.1(3) . .
C28 C29 H29 119.5 . .
C28 C29 C30 121.1(3) . .
C30 C29 H29 119.5 . .
O11 C30 C29 123.8(3) . .
O11 C30 C31 115.4(3) . .
C29 C30 C31 120.8(3) . .
C30 C31 C40 121.0(3) . .
C32 C31 C30 117.8(3) . .
C32 C31 C40 121.2(3) . .
C31 C32 H32 119.3 . .
C31 C32 C33 121.3(3) . .
C33 C32 H32 119.3 . .
O9 C33 C28 116.5(3) . .
O9 C33 C32 123.3(3) . .
C28 C33 C32 120.1(3) . .
O9 C34 H34A 109.0 . .
O9 C34 H34B 109.0 . .
O9 C34 C35 112.9(4) . .
H34A C34 H34B 107.8 . .
C35 C34 H34A 109.0 . .
C35 C34 H34B 109.0 . .
O10 C35 C34 115.9(6) . .
O10 C35 H35A 108.3 . .
O10 C35 H35B 108.3 . .
C34 C35 H35A 108.3 . .
C34 C35 H35B 108.3 . .
H35A C35 H35B 107.4 . .
O10 C36 H36A 109.5 . .
O10 C36 H36B 109.5 . .
O10 C36 H36C 109.5 . .
H36A C36 H36B 109.5 . .
H36A C36 H36C 109.5 . .
H36B C36 H36C 109.5 . .
O11 C37 H37A 110.1 . .
O11 C37 H37B 110.1 . .
O11 C37 C38 108.0(3) . .
H37A C37 H37B 108.4 . .
C38 C37 H37A 110.1 . .
C38 C37 H37B 110.1 . .
O12 C38 C37 109.3(3) . .
O12 C38 H38A 109.8 . .
O12 C38 H38B 109.8 . .
C37 C38 H38A 109.8 . .
C37 C38 H38B 109.8 . .
H38A C38 H38B 108.3 . .
O12 C39 H39A 109.5 . .
O12 C39 H39B 109.5 . .
O12 C39 H39C 109.5 . .
H39A C39 H39B 109.5 . .
H39A C39 H39C 109.5 . .
H39B C39 H39C 109.5 . .
C31 C40 H40A 108.3 . .
C31 C40 H40B 108.3 . .
C31 C40 C41 115.9(3) . .
H40A C40 H40B 107.4 . .
C41 C40 H40A 108.3 . .
C41 C40 H40B 108.3 . .
C42 C41 C40 120.4(3) . .
C46 C41 C40 121.1(3) . .
C46 C41 C42 118.5(3) . .
C41 C42 H42 119.1 . .
C41 C42 C43 121.7(3) . .
C43 C42 H42 119.1 . .
O15 C43 C42 123.9(3) . .
O15 C43 C44 116.6(3) . .
C42 C43 C44 119.5(3) . .
C43 C44 C53 120.8(3) . .
C45 C44 C43 118.7(3) . .
C45 C44 C53 120.5(3) . .
C44 C45 H45 119.3 . .
C44 C45 C46 121.5(3) . .
C46 C45 H45 119.3 . .
O13 C46 C41 115.3(3) . .
O13 C46 C45 124.6(3) . .
C41 C46 C45 120.1(3) . .
O13 C47 H47A 110.2 . .
O13 C47 H47B 110.2 . .
O13 C47 C48 107.5(3) . .
H47A C47 H47B 108.5 . .
C48 C47 H47A 110.2 . .
C48 C47 H47B 110.2 . .
O14 C48 C47 110.1(3) . .
O14 C48 H48A 109.6 . .
O14 C48 H48B 109.6 . .
C47 C48 H48A 109.6 . .
C47 C48 H48B 109.6 . .
H48A C48 H48B 108.2 . .
O14 C49 H49A 109.5 . .
O14 C49 H49B 109.5 . .
O14 C49 H49C 109.5 . .
H49A C49 H49B 109.5 . .
H49A C49 H49C 109.5 . .
H49B C49 H49C 109.5 . .
O15 C50 H50A 109.8 . .
O15 C50 H50B 109.8 . .
O15 C50 C51 109.3(3) . .
H50A C50 H50B 108.3 . .
C51 C50 H50A 109.8 . .
C51 C50 H50B 109.8 . .
O89 C51 C50 108.9(4) . .
O89 C51 H51A 109.9 . .
O89 C51 H51B 109.9 . .
C50 C51 H51A 109.9 . .
C50 C51 H51B 109.9 . .
H51A C51 H51B 108.3 . .
O89 C52 H52A 109.5 . .
O89 C52 H52B 109.5 . .
O89 C52 H52C 109.5 . .
H52A C52 H52B 109.5 . .
H52A C52 H52C 109.5 . .
H52B C52 H52C 109.5 . .
C44 C53 H53A 109.3 . .
C44 C53 H53B 109.3 . .
H53A C53 H53B 108.0 . .
C54 C53 C44 111.4(3) . .
C54 C53 H53A 109.3 . .
C54 C53 H53B 109.3 . .
C55 C54 C53 120.5(3) . .
C55 C54 C59 118.6(3) . .
C59 C54 C53 121.0(3) . .
C54 C55 H55 119.3 . .
C54 C55 C56 121.3(3) . .
C56 C55 H55 119.3 . .
O19 C56 C55 123.8(3) . .
O19 C56 C57 115.9(3) . .
C57 C56 C55 120.2(3) . .
C56 C57 C58 118.3(3) . .
C56 C57 C66 120.8(3) . .
C58 C57 C66 120.8(3) . .
C57 C58 H58 119.3 . .
C59 C58 C57 121.5(3) . .
C59 C58 H58 119.3 . .
O17 C59 C54 115.5(3) . .
C58 C59 O17 124.3(3) . .
C58 C59 C54 120.2(3) . .
O17 C60 H60A 110.2 . .
O17 C60 H60B 110.2 . .
O17 C60 C61 107.7(3) . .
H60A C60 H60B 108.5 . .
C61 C60 H60A 110.2 . .
C61 C60 H60B 110.2 . .
O18 C61 C60 109.3(3) . .
O18 C61 H61A 109.8 . .
O18 C61 H61B 109.8 . .
C60 C61 H61A 109.8 . .
C60 C61 H61B 109.8 . .
H61A C61 H61B 108.3 . .
O18 C62 H62A 109.5 . .
O18 C62 H62B 109.5 . .
O18 C62 H62C 109.5 . .
H62A C62 H62B 109.5 . .
H62A C62 H62C 109.5 . .
H62B C62 H62C 109.5 . .
O19 C63 H63A 110.2 . .
O19 C63 H63B 110.2 . .
O19 C63 C64 107.4(4) . .
H63A C63 H63B 108.5 . .
C64 C63 H63A 110.2 . .
C64 C63 H63B 110.2 . .
O20 C64 C63 107.8(4) . .
O20 C64 H64A 110.2 . .
O20 C64 H64B 110.2 . .
C63 C64 H64A 110.2 . .
C63 C64 H64B 110.2 . .
H64A C64 H64B 108.5 . .
O20 C65 H65A 109.5 . .
O20 C65 H65B 109.5 . .
O20 C65 H65C 109.5 . .
H65A C65 H65B 109.5 . .
H65A C65 H65C 109.5 . .
H65B C65 H65C 109.5 . .
C57 C66 H66A 108.3 . .
C57 C66 H66B 108.3 . .
C57 C66 C67 115.7(3) . .
H66A C66 H66B 107.4 . .
C67 C66 H66A 108.3 . .
C67 C66 H66B 108.3 . .
C68 C67 C66 120.7(4) . .
C68 C67 C72 118.6(3) . .
C72 C67 C66 120.5(3) . .
C67 C68 H68 119.4 . .
C67 C68 C69 121.1(4) . .
C69 C68 H68 119.4 . .
O23 C69 C68 124.2(4) . .
O23 C69 C70 115.5(3) . .
C68 C69 C70 120.2(3) . .
C69 C70 C1 120.4(3) . .
C71 C70 C1 121.4(4) . .
C71 C70 C69 118.0(3) . .
C70 C71 H71 119.4 . .
C72 C71 C70 121.2(4) . .
C72 C71 H71 119.4 . .
O21 C72 C67 115.8(3) . .
C71 C72 O21 123.6(4) . .
C71 C72 C67 120.7(3) . .
O21 C73 H73A 109.9 . .
O21 C73 H73B 109.9 . .
O21 C73 C74 108.9(3) . .
H73A C73 H73B 108.3 . .
C74 C73 H73A 109.9 . .
C74 C73 H73B 109.9 . .
O22 C74 C73 110.2(3) . .
O22 C74 H74A 109.6 . .
O22 C74 H74B 109.6 . .
C73 C74 H74A 109.6 . .
C73 C74 H74B 109.6 . .
H74A C74 H74B 108.1 . .
O22 C75 H75A 109.5 . .
O22 C75 H75B 109.5 . .
O22 C75 H75C 109.5 . .
H75A C75 H75B 109.5 . .
H75A C75 H75C 109.5 . .
H75B C75 H75C 109.5 . .
O23 C76 H76A 110.2 . .
O23 C76 H76B 110.2 . .
O23 C76 C77 107.4(4) . .
H76A C76 H76B 108.5 . .
C77 C76 H76A 110.2 . .
C77 C76 H76B 110.2 . .
O24 C77 C76 109.5(3) . .
O24 C77 H77A 109.8 . .
O24 C77 H77B 109.8 . .
C76 C77 H77A 109.8 . .
C76 C77 H77B 109.8 . .
H77A C77 H77B 108.2 . .
O24 C78 H78A 109.5 . .
O24 C78 H78B 109.5 . .
O24 C78 H78C 109.5 . .
H78A C78 H78B 109.5 . .
H78A C78 H78C 109.5 . .
H78B C78 H78C 109.5 . .
C79 N1 C84 120.0(4) . .
C83 N1 C79 120.5(4) . .
C83 N1 C84 119.4(4) . .
C05U N2 C90 119.8(4) . .
C05U N2 C92 120.4(4) . .
C90 N2 C92 119.8(5) . .
N2 C05U H05U 119.7 . .
N2 C05U C88 120.7(4) . .
C88 C05U H05U 119.7 . .
N1 C79 H79 119.6 . .
N1 C79 C80 120.8(4) . .
C80 C79 H79 119.6 . .
C79 C80 H80 120.1 . .
C79 C80 C81 119.9(4) . .
C81 C80 H80 120.1 . .
C80 C81 C85 122.9(4) . .
C82 C81 C80 116.8(4) . .
C82 C81 C85 120.3(4) . .
C81 C82 H82 119.8 . .
C83 C82 C81 120.4(4) . .
C83 C82 H82 119.8 . .
N1 C83 C82 121.6(4) . .
N1 C83 H83 119.2 . .
C82 C83 H83 119.2 . .
N1 C84 H84A 109.5 . .
N1 C84 H84B 109.5 . .
N1 C84 H84C 109.5 . .
H84A C84 H84B 109.5 . .
H84A C84 H84C 109.5 . .
H84B C84 H84C 109.5 . .
C81 C85 H85 117.2 . .
C86 C85 C81 125.6(4) . .
C86 C85 H85 117.2 . .
C85 C86 H86 118.4 . .
C85 C86 C87 123.2(4) . .
C87 C86 H86 118.4 . .
C88 C87 C86 119.7(4) . .
C91 C87 C86 122.2(4) . .
C91 C87 C88 118.1(5) . .
C05U C88 C87 120.5(5) . .
C05U C88 H88 119.8 . .
C87 C88 H88 119.8 . .
N2 C90 H90 120.2 . .
N2 C90 C91 119.7(5) . .
C91 C90 H90 120.2 . .
C87 C91 C90 121.1(5) . .
C87 C91 H91 119.5 . .
C90 C91 H91 119.5 . .
N2 C92 H92A 109.5 . .
N2 C92 H92B 109.5 . .
N2 C92 H92C 109.5 . .
H92A C92 H92B 109.5 . .
H92A C92 H92C 109.5 . .
H92B C92 H92C 109.5 . .
F1 P1 F4 179.2(2) . .
F1 P1 F5 89.0(2) . .
F2 P1 F1 91.2(2) . .
F2 P1 F3 87.3(2) . .
F2 P1 F4 89.0(2) . .
F2 P1 F5 175.3(2) . .
F3 P1 F1 88.91(17) . .
F3 P1 F4 90.35(16) . .
F3 P1 F5 88.0(2) . .
F5 P1 F4 90.8(2) . .
F6 P1 F1 89.62(19) . .
F6 P1 F2 94.6(3) . .
F6 P1 F3 177.6(2) . .
F6 P1 F4 91.11(19) . .
F6 P1 F5 90.0(3) . .
F7 P2 F8 88.4(4) . .
F7 P2 F10 90.0(3) . .
F9 P2 F7 85.5(6) . .
F9 P2 F8 89.3(3) . .
F9 P2 F10 90.3(4) . .
F10 P2 F8 178.3(3) . .
F11 P2 F7 178.7(7) . .
F11 P2 F8 91.1(4) . .
F11 P2 F9 93.4(7) . .
F11 P2 F10 90.6(3) . .
F11 P2 F12 87.9(7) . .
F12 P2 F7 93.2(7) . .
F12 P2 F8 86.0(5) . .
F12 P2 F9 175.2(5) . .
F12 P2 F10 94.3(5) . .

loop_
_geom_bond_atom_site_label_1
_geom_bond_atom_site_label_2
_geom_bond_distance
_geom_bond_site_symmetry_2
O1 C7 1.381(4) .
O1 C8 1.423(5) .
O2 C9 1.362(7) .
O2 C10 1.460(7) .
O3 C4 1.382(4) .
O3 C11 1.433(5) .
O4 C12 1.435(5) .
O4 C13 1.409(6) .
O5 C20 1.376(4) .
O5 C21 1.430(5) .
O6 C22 1.414(5) .
O6 C23 1.434(6) .
O7 C17 1.374(4) .
O7 C24 1.418(5) .
O8 C25 1.412(5) .
O8 C26 1.413(5) .
O9 C33 1.385(5) .
O9 C34 1.391(5) .
O10 C35 1.284(8) .
O10 C36 1.406(8) .
O11 C30 1.383(4) .
O11 C37 1.421(5) .
O12 C38 1.409(5) .
O12 C39 1.414(6) .
O13 C46 1.373(4) .
O13 C47 1.428(4) .
O14 C48 1.412(5) .
O14 C49 1.418(5) .
O15 C43 1.370(5) .
O15 C50 1.423(5) .
O17 C59 1.381(4) .
O17 C60 1.421(5) .
O18 C61 1.418(5) .
O18 C62 1.426(6) .
O19 C56 1.376(4) .
O19 C63 1.424(5) .
O20 C64 1.421(6) .
O20 C65 1.377(6) .
O21 C72 1.385(5) .
O21 C73 1.427(5) .
O22 C74 1.409(5) .
O22 C75 1.416(5) .
O23 C69 1.377(5) .
O23 C76 1.419(5) .
O24 C77 1.402(6) .
O24 C78 1.408(7) .
O89 C51 1.401(5) .
O89 C52 1.422(6) .
C1 H1A 0.9900 .
C1 H1B 0.9900 .
C1 C2 1.523(5) .
C1 C70 1.516(5) .
C2 C3 1.389(5) .
C2 C7 1.397(5) .
C3 H3 0.9500 .
C3 C4 1.400(5) .
C4 C5 1.379(5) .
C5 C6 1.398(5) .
C5 C14 1.519(5) .
C6 H6 0.9500 .
C6 C7 1.391(5) .
C8 H8A 0.9900 .
C8 H8B 0.9900 .
C8 C9 1.471(7) .
C9 H9A 0.9900 .
C9 H9B 0.9900 .
C10 H10A 0.9800 .
C10 H10B 0.9800 .
C10 H10C 0.9800 .
C11 H11A 0.9900 .
C11 H11B 0.9900 .
C11 C12 1.499(6) .
C12 H12A 0.9900 .
C12 H12B 0.9900 .
C13 H13A 0.9800 .
C13 H13B 0.9800 .
C13 H13C 0.9800 .
C14 H14A 0.9900 .
C14 H14B 0.9900 .
C14 C15 1.522(5) .
C15 C16 1.383(5) .
C15 C20 1.400(5) .
C16 H16 0.9500 .
C16 C17 1.395(5) .
C17 C18 1.401(5) .
C18 C19 1.398(5) .
C18 C27 1.517(5) .
C19 H19 0.9500 .
C19 C20 1.396(5) .
C21 H21A 0.9900 .
C21 H21B 0.9900 .
C21 C22 1.498(6) .
C22 H22A 0.9900 .
C22 H22B 0.9900 .
C23 H23A 0.9800 .
C23 H23B 0.9800 .
C23 H23C 0.9800 .
C24 H24A 0.9900 .
C24 H24B 0.9900 .
C24 C25 1.503(6) .
C25 H25A 0.9900 .
C25 H25B 0.9900 .
C26 H26A 0.9800 .
C26 H26B 0.9800 .
C26 H26C 0.9800 .
C27 H27A 0.9900 .
C27 H27B 0.9900 .
C27 C28 1.514(5) .
C28 C29 1.381(5) .
C28 C33 1.392(5) .
C29 H29 0.9500 .
C29 C30 1.391(5) .
C30 C31 1.401(5) .
C31 C32 1.387(5) .
C31 C40 1.505(5) .
C32 H32 0.9500 .
C32 C33 1.401(5) .
C34 H34A 0.9900 .
C34 H34B 0.9900 .
C34 C35 1.454(7) .
C35 H35A 0.9900 .
C35 H35B 0.9900 .
C36 H36A 0.9800 .
C36 H36B 0.9800 .
C36 H36C 0.9800 .
C37 H37A 0.9900 .
C37 H37B 0.9900 .
C37 C38 1.486(6) .
C38 H38A 0.9900 .
C38 H38B 0.9900 .
C39 H39A 0.9800 .
C39 H39B 0.9800 .
C39 H39C 0.9800 .
C40 H40A 0.9900 .
C40 H40B 0.9900 .
C40 C41 1.512(5) .
C41 C42 1.390(5) .
C41 C46 1.388(5) .
C42 H42 0.9500 .
C42 C43 1.391(5) .
C43 C44 1.401(5) .
C44 C45 1.383(5) .
C44 C53 1.532(5) .
C45 H45 0.9500 .
C45 C46 1.393(5) .
C47 H47A 0.9900 .
C47 H47B 0.9900 .
C47 C48 1.515(6) .
C48 H48A 0.9900 .
C48 H48B 0.9900 .
C49 H49A 0.9800 .
C49 H49B 0.9800 .
C49 H49C 0.9800 .
C50 H50A 0.9900 .
C50 H50B 0.9900 .
C50 C51 1.503(6) .
C51 H51A 0.9900 .
C51 H51B 0.9900 .
C52 H52A 0.9800 .
C52 H52B 0.9800 .
C52 H52C 0.9800 .
C53 H53A 0.9900 .
C53 H53B 0.9900 .
C53 C54 1.522(5) .
C54 C55 1.378(5) .
C54 C59 1.406(5) .
C55 H55 0.9500 .
C55 C56 1.398(5) .
C56 C57 1.394(5) .
C57 C58 1.396(5) .
C57 C66 1.511(5) .
C58 H58 0.9500 .
C58 C59 1.380(5) .
C60 H60A 0.9900 .
C60 H60B 0.9900 .
C60 C61 1.476(6) .
C61 H61A 0.9900 .
C61 H61B 0.9900 .
C62 H62A 0.9800 .
C62 H62B 0.9800 .
C62 H62C 0.9800 .
C63 H63A 0.9900 .
C63 H63B 0.9900 .
C63 C64 1.490(6) .
C64 H64A 0.9900 .
C64 H64B 0.9900 .
C65 H65A 0.9800 .
C65 H65B 0.9800 .
C65 H65C 0.9800 .
C66 H66A 0.9900 .
C66 H66B 0.9900 .
C66 C67 1.523(5) .
C67 C68 1.388(5) .
C67 C72 1.393(6) .
C68 H68 0.9500 .
C68 C69 1.394(5) .
C69 C70 1.406(6) .
C70 C71 1.398(5) .
C71 H71 0.9500 .
C71 C72 1.384(5) .
C73 H73A 0.9900 .
C73 H73B 0.9900 .
C73 C74 1.484(6) .
C74 H74A 0.9900 .
C74 H74B 0.9900 .
C75 H75A 0.9800 .
C75 H75B 0.9800 .
C75 H75C 0.9800 .
C76 H76A 0.9900 .
C76 H76B 0.9900 .
C76 C77 1.505(6) .
C77 H77A 0.9900 .
C77 H77B 0.9900 .
C78 H78A 0.9800 .
C78 H78B 0.9800 .
C78 H78C 0.9800 .
N1 C79 1.342(5) .
N1 C83 1.338(5) .
N1 C84 1.482(6) .
N2 C05U 1.357(6) .
N2 C90 1.366(7) .
N2 C92 1.478(7) .
C05U H05U 0.9500 .
C05U C88 1.358(7) .
C79 H79 0.9500 .
C79 C80 1.358(6) .
C80 H80 0.9500 .
C80 C81 1.420(6) .
C81 C82 1.393(6) .
C81 C85 1.466(6) .
C82 H82 0.9500 .
C82 C83 1.349(6) .
C83 H83 0.9500 .
C84 H84A 0.9800 .
C84 H84B 0.9800 .
C84 H84C 0.9800 .
C85 H85 0.9500 .
C85 C86 1.301(6) .
C86 H86 0.9500 .
C86 C87 1.499(7) .
C87 C88 1.386(6) .
C87 C91 1.368(7) .
C88 H88 0.9500 .
C90 H90 0.9500 .
C90 C91 1.370(8) .
C91 H91 0.9500 .
C92 H92A 0.9800 .
C92 H92B 0.9800 .
C92 H92C 0.9800 .
P1 F1 1.583(3) .
P1 F2 1.573(4) .
P1 F3 1.581(3) .
P1 F4 1.600(3) .
P1 F5 1.585(3) .
P1 F6 1.559(3) .
P2 F7 1.540(6) .
P2 F8 1.569(5) .
P2 F9 1.521(6) .
P2 F10 1.555(5) .
P2 F11 1.506(6) .
P2 F12 1.506(7) .

loop_
_geom_torsion_atom_site_label_1
_geom_torsion_atom_site_label_2
_geom_torsion_atom_site_label_3
_geom_torsion_atom_site_label_4
_geom_torsion
_geom_torsion_site_symmetry_1
_geom_torsion_site_symmetry_2
_geom_torsion_site_symmetry_3
_geom_torsion_site_symmetry_4
O1 C8 C9 O2 -68.2(5) . . . .
O3 C4 C5 C6 -179.9(3) . . . .
O3 C4 C5 C14 1.6(4) . . . .
O3 C11 C12 O4 -71.6(4) . . . .
O5 C21 C22 O6 -70.1(4) . . . .
O7 C17 C18 C19 178.7(3) . . . .
O7 C17 C18 C27 -5.5(4) . . . .
O7 C24 C25 O8 -79.2(4) . . . .
O9 C34 C35 O10 -63.0(8) . . . .
O11 C30 C31 C32 177.4(3) . . . .
O11 C30 C31 C40 -4.5(4) . . . .
O11 C37 C38 O12 -72.3(4) . . . .
O13 C47 C48 O14 -66.2(4) . . . .
O15 C43 C44 C45 178.3(3) . . . .
O15 C43 C44 C53 -2.8(5) . . . .
O15 C50 C51 O89 -75.0(4) . . . .
O17 C60 C61 O18 -72.7(4) . . . .
O19 C56 C57 C58 176.0(3) . . . .
O19 C56 C57 C66 -6.5(5) . . . .
O19 C63 C64 O20 -72.8(5) . . . .
O21 C73 C74 O22 -66.3(4) . . . .
O23 C69 C70 C1 -4.0(5) . . . .
O23 C69 C70 C71 -179.3(3) . . . .
O23 C76 C77 O24 72.4(5) . . . .
C1 C2 C3 C4 179.9(3) . . . .
C1 C2 C7 O1 1.8(4) . . . .
C1 C2 C7 C6 178.2(3) . . . .
C1 C70 C71 C72 -172.8(3) . . . .
C2 C1 C70 C69 82.9(4) . . . .
C2 C1 C70 C71 -101.9(4) . . . .
C2 C3 C4 O3 -178.7(3) . . . .
C2 C3 C4 C5 2.4(5) . . . .
C3 C2 C7 O1 -176.3(3) . . . .
C3 C2 C7 C6 0.0(5) . . . .
C3 C4 C5 C6 -0.9(5) . . . .
C3 C4 C5 C14 -179.4(3) . . . .
C4 O3 C11 C12 172.5(3) . . . .
C4 C5 C6 C7 -1.0(5) . . . .
C4 C5 C14 C15 103.2(4) . . . .
C5 C6 C7 O1 177.5(3) . . . .
C5 C6 C7 C2 1.4(5) . . . .
C5 C14 C15 C16 -82.6(4) . . . .
C5 C14 C15 C20 98.0(4) . . . .
C6 C5 C14 C15 -75.2(4) . . . .
C7 O1 C8 C9 86.4(4) . . . .
C7 C2 C3 C4 -1.9(5) . . . .
C8 O1 C7 C2 -157.4(3) . . . .
C8 O1 C7 C6 26.3(5) . . . .
C10 O2 C9 C8 -82.9(5) . . . .
C11 O3 C4 C3 10.3(5) . . . .
C11 O3 C4 C5 -170.8(3) . . . .
C13 O4 C12 C11 -83.6(5) . . . .
C14 C5 C6 C7 177.5(3) . . . .
C14 C15 C16 C17 -177.0(3) . . . .
C14 C15 C20 O5 -2.4(4) . . . .
C14 C15 C20 C19 175.4(3) . . . .
C15 C16 C17 O7 179.1(3) . . . .
C15 C16 C17 C18 1.4(5) . . . .
C16 C15 C20 O5 178.2(3) . . . .
C16 C15 C20 C19 -4.0(5) . . . .
C16 C17 C18 C19 -3.4(5) . . . .
C16 C17 C18 C27 172.5(3) . . . .
C17 O7 C24 C25 -172.1(3) . . . .
C17 C18 C19 C20 1.7(5) . . . .
C17 C18 C27 C28 85.0(4) . . . .
C18 C19 C20 O5 179.6(3) . . . .
C18 C19 C20 C15 2.0(5) . . . .
C18 C27 C28 C29 -103.0(4) . . . .
C18 C27 C28 C33 78.8(4) . . . .
C19 C18 C27 C28 -99.2(4) . . . .
C20 O5 C21 C22 177.5(3) . . . .
C20 C15 C16 C17 2.4(5) . . . .
C21 O5 C20 C15 177.9(3) . . . .
C21 O5 C20 C19 0.3(5) . . . .
C23 O6 C22 C21 177.2(4) . . . .
C24 O7 C17 C16 -4.1(5) . . . .
C24 O7 C17 C18 173.7(3) . . . .
C26 O8 C25 C24 -174.6(4) . . . .
C27 C18 C19 C20 -174.1(3) . . . .
C27 C28 C29 C30 -176.7(3) . . . .
C27 C28 C33 O9 -0.8(5) . . . .
C27 C28 C33 C32 176.8(3) . . . .
C28 C29 C30 O11 -179.3(3) . . . .
C28 C29 C30 C31 0.4(5) . . . .
C29 C28 C33 O9 -179.0(3) . . . .
C29 C28 C33 C32 -1.3(5) . . . .
C29 C30 C31 C32 -2.3(5) . . . .
C29 C30 C31 C40 175.7(3) . . . .
C30 O11 C37 C38 -179.4(3) . . . .
C30 C31 C32 C33 2.4(5) . . . .
C30 C31 C40 C41 98.8(4) . . . .
C31 C32 C33 O9 176.9(3) . . . .
C31 C32 C33 C28 -0.6(5) . . . .
C31 C40 C41 C42 -92.1(4) . . . .
C31 C40 C41 C46 89.6(4) . . . .
C32 C31 C40 C41 -83.3(4) . . . .
C33 O9 C34 C35 -156.1(5) . . . .
C33 C28 C29 C30 1.4(5) . . . .
C34 O9 C33 C28 156.6(4) . . . .
C34 O9 C33 C32 -21.0(6) . . . .
C36 O10 C35 C34 -175.7(8) . . . .
C37 O11 C30 C29 -3.7(5) . . . .
C37 O11 C30 C31 176.6(3) . . . .
C39 O12 C38 C37 178.4(4) . . . .
C40 C31 C32 C33 -175.6(3) . . . .
C40 C41 C42 C43 -176.8(3) . . . .
C40 C41 C46 O13 -3.4(5) . . . .
C40 C41 C46 C45 175.0(3) . . . .
C41 C42 C43 O15 -179.2(3) . . . .
C41 C42 C43 C44 1.2(5) . . . .
C42 C41 C46 O13 178.4(3) . . . .
C42 C41 C46 C45 -3.2(5) . . . .
C42 C43 C44 C45 -2.1(5) . . . .
C42 C43 C44 C53 176.8(3) . . . .
C43 O15 C50 C51 179.5(3) . . . .
C43 C44 C45 C46 0.3(5) . . . .
C43 C44 C53 C54 92.1(4) . . . .
C44 C45 C46 O13 -179.3(3) . . . .
C44 C45 C46 C41 2.4(5) . . . .
C44 C53 C54 C55 -85.6(4) . . . .
C44 C53 C54 C59 93.5(4) . . . .
C45 C44 C53 C54 -89.1(4) . . . .
C46 O13 C47 C48 -170.7(3) . . . .
C46 C41 C42 C43 1.4(5) . . . .
C47 O13 C46 C41 162.0(3) . . . .
C47 O13 C46 C45 -16.4(5) . . . .
C49 O14 C48 C47 -176.7(3) . . . .
C50 O15 C43 C42 -5.8(5) . . . .
C50 O15 C43 C44 173.8(3) . . . .
C52 O89 C51 C50 -174.0(4) . . . .
C53 C44 C45 C46 -178.6(3) . . . .
C53 C54 C55 C56 177.1(3) . . . .
C53 C54 C59 O17 0.3(5) . . . .
C53 C54 C59 C58 -178.3(3) . . . .
C54 C55 C56 O19 -174.7(3) . . . .
C54 C55 C56 C57 2.2(5) . . . .
C55 C54 C59 O17 179.4(3) . . . .
C55 C54 C59 C58 0.8(5) . . . .
C55 C56 C57 C58 -1.2(5) . . . .
C55 C56 C57 C66 176.3(3) . . . .
C56 O19 C63 C64 174.8(3) . . . .
C56 C57 C58 C59 0.1(5) . . . .
C56 C57 C66 C67 92.2(4) . . . .
C57 C58 C59 O17 -178.3(3) . . . .
C57 C58 C59 C54 0.2(5) . . . .
C57 C66 C67 C68 -89.7(4) . . . .
C57 C66 C67 C72 95.7(4) . . . .
C58 C57 C66 C67 -90.4(4) . . . .
C59 O17 C60 C61 -175.7(3) . . . .
C59 C54 C55 C56 -2.0(5) . . . .
C60 O17 C59 C54 167.5(3) . . . .
C60 O17 C59 C58 -14.0(5) . . . .
C62 O18 C61 C60 172.6(4) . . . .
C63 O19 C56 C55 -26.7(5) . . . .
C63 O19 C56 C57 156.2(3) . . . .
C65 O20 C64 C63 -172.0(5) . . . .
C66 C57 C58 C59 -177.5(3) . . . .
C66 C67 C68 C69 -170.1(3) . . . .
C66 C67 C72 O21 -8.4(5) . . . .
C66 C67 C72 C71 170.3(3) . . . .
C67 C68 C69 O23 175.4(3) . . . .
C67 C68 C69 C70 -1.3(5) . . . .
C68 C67 C72 O21 176.8(3) . . . .
C68 C67 C72 C71 -4.5(5) . . . .
C68 C69 C70 C1 173.0(3) . . . .
C68 C69 C70 C71 -2.4(5) . . . .
C69 O23 C76 C77 -168.6(3) . . . .
C69 C70 C71 C72 2.5(5) . . . .
C70 C1 C2 C3 -103.7(4) . . . .
C70 C1 C2 C7 78.1(5) . . . .
C70 C71 C72 O21 179.5(3) . . . .
C70 C71 C72 C67 0.9(5) . . . .
C72 O21 C73 C74 -167.1(3) . . . .
C72 C67 C68 C69 4.7(5) . . . .
C73 O21 C72 C67 169.7(3) . . . .
C73 O21 C72 C71 -9.0(5) . . . .
C75 O22 C74 C73 -171.8(4) . . . .
C76 O23 C69 C68 -6.2(5) . . . .
C76 O23 C69 C70 170.7(3) . . . .
C78 O24 C77 C76 -171.0(6) . . . .
N1 C79 C80 C81 2.1(6) . . . .
N2 C05U C88 C87 1.3(7) . . . .
N2 C90 C91 C87 -2.0(9) . . . .
C05U N2 C90 C91 3.8(8) . . . .
C79 N1 C83 C82 -0.1(5) . . . .
C79 C80 C81 C82 -2.1(5) . . . .
C79 C80 C81 C85 177.0(3) . . . .
C80 C81 C82 C83 1.0(5) . . . .
C80 C81 C85 C86 10.2(6) . . . .
C81 C82 C83 N1 0.0(5) . . . .
C81 C85 C86 C87 -179.5(3) . . . .
C82 C81 C85 C86 -170.9(4) . . . .
C83 N1 C79 C80 -1.0(5) . . . .
C84 N1 C79 C80 -177.8(4) . . . .
C84 N1 C83 C82 176.8(3) . . . .
C85 C81 C82 C83 -178.0(3) . . . .
C85 C86 C87 C88 -156.9(4) . . . .
C85 C86 C87 C91 23.0(6) . . . .
C86 C87 C88 C05U -179.5(4) . . . .
C86 C87 C91 C90 179.9(5) . . . .
C88 C87 C91 C90 -0.2(8) . . . .
C90 N2 C05U C88 -3.5(7) . . . .
C91 C87 C88 C05U 0.6(7) . . . .
C92 N2 C05U C88 178.8(5) . . . .
C92 N2 C90 C91 -178.4(5) . . . .

loop_
_platon_squeeze_void_nr
_platon_squeeze_void_average_x
_platon_squeeze_void_average_y
_platon_squeeze_void_average_z
_platon_squeeze_void_volume
_platon_squeeze_void_count_electrons
_platon_squeeze_void_content
1 0.840 0.184 0.369 210 27 ' '
2 0.840 -0.184 0.869 210 27 ' '
3 0.254 0.191 0.247 115 12 ' '
4 0.340 0.316 0.869 210 27 ' '
5 0.634 0.200 0.324 18 1 ' '
6 0.754 0.309 0.747 115 12 ' '
7 0.134 0.300 0.824 18 1 ' '
8 0.340 0.684 0.369 210 27 ' '
9 0.754 0.691 0.247 115 12 ' '
10 0.134 0.700 0.324 18 1 ' '
11 0.254 0.809 0.747 115 12 ' '
12 0.634 0.800 0.824 18 1 ' '
